data_7708447
loop_
_publ_author_name
'Huang, Li'
'Ouyang, Congrui'
'Liu, Xing'
'Zhou, Jian'
'Zou, Hua-Hong'
'Yuan, Hua'
'Wen, Dou'

_publ_section_title
;
 A series of organic hybrid polyoxovanadate clusters incorporating
 tris(hydroxymethyl)methane derivatives
;
_journal_name_full 'Dalton Transactions'
_journal_paper_doi 10.1039/D1DT02912F
_journal_year 2021
_chemical_formula_moiety 'C22 H42 N2 O18 V4'
_chemical_formula_sum 'C22 H42 N2 O18 V4'
_chemical_formula_weight 826.34
_space_group_crystal_system triclinic
_space_group_IT_number 2
_space_group_name_Hall '-P 1'
_space_group_name_H-M_alt 'P -1'
_atom_sites_solution_hydrogens mixed
_audit_creation_method SHELXL-2014/7
_audit_update_record
;
2021-08-29 deposited with the CCDC.	2021-09-27 downloaded from the CCDC.
;
_cell_angle_alpha 70.10(2)
_cell_angle_beta 68.447(19)
_cell_angle_gamma 84.306(18)
_cell_formula_units_Z 1
_cell_length_a 8.642(6)
_cell_length_b 8.842(6)
_cell_length_c 11.429(8)
_cell_measurement_reflns_used 15976
_cell_measurement_temperature 293(2)
_cell_measurement_theta_max 27.517
_cell_measurement_theta_min 3.160
_cell_volume 763.4(9)
_computing_structure_refinement 'SHELXL-2014/7 (Sheldrick, 2014)'
_diffrn_ambient_temperature 293(2)
_diffrn_measured_fraction_theta_full 0.998
_diffrn_measured_fraction_theta_max 0.997
_diffrn_measurement_device_type 'Bruker APEX-II CCD'
_diffrn_measurement_method '\w scans'
_diffrn_radiation_type MoK\a
_diffrn_radiation_wavelength 0.71073
_diffrn_reflns_av_R_equivalents 0.0437
_diffrn_reflns_av_unetI/netI 0.0347
_diffrn_reflns_Laue_measured_fraction_full 0.998
_diffrn_reflns_Laue_measured_fraction_max 0.997
_diffrn_reflns_limit_h_max 11
_diffrn_reflns_limit_h_min -11
_diffrn_reflns_limit_k_max 11
_diffrn_reflns_limit_k_min -11
_diffrn_reflns_limit_l_max 14
_diffrn_reflns_limit_l_min -14
_diffrn_reflns_number 15976
_diffrn_reflns_point_group_measured_fraction_full 0.998
_diffrn_reflns_point_group_measured_fraction_max 0.997
_diffrn_reflns_theta_full 25.242
_diffrn_reflns_theta_max 27.517
_diffrn_reflns_theta_min 3.160
_exptl_absorpt_coefficient_mu 1.271
_exptl_absorpt_correction_type multi-scan
_exptl_absorpt_process_details 'SADABS 2014/5'
_exptl_crystal_colour green
_exptl_crystal_density_diffrn 1.798
_exptl_crystal_description BLOCK
_exptl_crystal_F_000 424
_exptl_crystal_size_max 0.340
_exptl_crystal_size_mid 0.240
_exptl_crystal_size_min 0.078
_exptl_transmission_factor_max 0.905
_exptl_transmission_factor_min 0.702
_refine_diff_density_max 0.640
_refine_diff_density_min -0.603
_refine_diff_density_rms 0.081
_refine_ls_extinction_method none
_refine_ls_goodness_of_fit_ref 1.041
_refine_ls_hydrogen_treatment mixed
_refine_ls_matrix_type full
_refine_ls_number_parameters 213
_refine_ls_number_reflns 3506
_refine_ls_number_restraints 0
_refine_ls_restrained_S_all 1.041
_refine_ls_R_factor_all 0.0539
_refine_ls_R_factor_gt 0.0348
_refine_ls_shift/su_max 0.001
_refine_ls_shift/su_mean 0.000
_refine_ls_structure_factor_coef Fsqd
_refine_ls_weighting_details 'w=1/[\s^2^(Fo^2^)+(0.0304P)^2^+1.0336P] where P=(Fo^2^+2Fc^2^)/3'
_refine_ls_weighting_scheme calc
_refine_ls_wR_factor_gt 0.0759
_refine_ls_wR_factor_ref 0.0846
_reflns_Friedel_coverage 0.000
_reflns_number_gt 2777
_reflns_number_total 3506
_reflns_threshold_expression 'I > 2\s(I)'
_cod_data_source_file d1dt02912f2.cif
_cod_data_source_block 4
_cod_database_code 7708447
_shelx_shelxl_version_number 2014/7
_shelx_space_group_comment
;
The symmetry employed for this shelxl refinement is uniquely defined
by the following loop, which should always be used as a source of
symmetry information in preference to the above space-group names.
They are only intended as comments.
;
_shelx_estimated_absorpt_t_min 0.673
_shelx_estimated_absorpt_t_max 0.908

loop_
_space_group_symop_operation_xyz
'x, y, z'
'-x, -y, -z'

loop_
_atom_site_label
_atom_site_type_symbol
_atom_site_fract_x
_atom_site_fract_y
_atom_site_fract_z
_atom_site_U_iso_or_equiv
_atom_site_adp_type
_atom_site_occupancy
_atom_site_site_symmetry_order
_atom_site_calc_flag
_atom_site_refinement_flags_posn
_atom_site_refinement_flags_adp
_atom_site_refinement_flags_occupancy
_atom_site_disorder_assembly
_atom_site_disorder_group
V1 V 0.31636(5) 0.32187(5) 0.76983(4) 0.01901(11) Uani 1 1 d . . . . .
V2 V 0.42054(5) 0.66916(5) 0.53497(4) 0.01618(11) Uani 1 1 d . . . . .
O1 O 0.66229(19) 0.54539(19) 0.44734(16) 0.0169(3) Uani 1 1 d . . . . .
O2 O 0.43523(19) 0.5334(2) 0.70680(16) 0.0188(4) Uani 1 1 d . . . . .
O3 O 0.9570(3) 0.8204(3) 0.5132(2) 0.0425(6) Uani 1 1 d . . . . .
H3 H 1.036(5) 0.839(5) 0.524(4) 0.064 Uiso 1 1 d . U . . .
O4 O 0.4751(2) 0.7620(2) 0.33692(17) 0.0206(4) Uani 1 1 d . . . . .
O5 O 0.5616(3) 1.0963(3) 0.2357(2) 0.0396(5) Uani 1 1 d . . . . .
H5 H 0.6155 1.1772 0.1800 0.059 Uiso 1 1 calc R U . . .
O6 O 0.2647(2) 0.7805(2) 0.57342(19) 0.0280(4) Uani 1 1 d . . . . .
O7 O 0.1967(2) 0.1439(2) 0.76169(18) 0.0250(4) Uani 1 1 d . . . . .
O8 O 0.0932(2) 0.4226(2) 0.82367(19) 0.0271(4) Uani 1 1 d . . . . .
O9 O 0.3307(2) 0.2512(2) 0.91329(18) 0.0305(4) Uani 1 1 d . . . . .
N1 N 0.6177(2) 0.7900(2) 0.5396(2) 0.0199(4) Uani 1 1 d . . . . .
H1A H 0.6815 0.8485 0.4580 0.024 Uiso 1 1 calc R U . . .
H1B H 0.5789 0.8536 0.5894 0.024 Uiso 1 1 calc R U . . .
C1 C -0.0468(3) 0.3461(3) 0.8867(3) 0.0257(6) Uani 1 1 d . . . . .
C2 C -0.1849(3) 0.4296(4) 0.9651(3) 0.0362(7) Uani 1 1 d . . . . .
H2A H -0.1752 0.5432 0.9180 0.054 Uiso 1 1 calc R U . . .
H2B H -0.1771 0.4100 1.0507 0.054 Uiso 1 1 calc R U . . .
H2C H -0.2903 0.3889 0.9767 0.054 Uiso 1 1 calc R U . . .
C3 C -0.0761(3) 0.1934(4) 0.8867(3) 0.0304(6) Uani 1 1 d . . . . .
H3A H -0.1830 0.1485 0.9354 0.036 Uiso 1 1 calc R U . . .
C4 C 0.0403(3) 0.1039(3) 0.8207(2) 0.0243(5) Uani 1 1 d . . . . .
C5 C -0.0083(4) -0.0482(3) 0.8104(3) 0.0329(6) Uani 1 1 d . . . . .
H5A H -0.0158 -0.0263 0.7244 0.049 Uiso 1 1 calc R U . . .
H5B H -0.1143 -0.0879 0.8784 0.049 Uiso 1 1 calc R U . . .
H5C H 0.0741 -0.1274 0.8217 0.049 Uiso 1 1 calc R U . . .
C6 C 0.5808(3) 0.5527(3) 0.7306(2) 0.0215(5) Uani 1 1 d . . . . .
H6A H 0.6251 0.4483 0.7637 0.026 Uiso 1 1 calc R U . . .
H6B H 0.5540 0.6053 0.7973 0.026 Uiso 1 1 calc R U . . .
C7 C 0.7108(3) 0.6548(3) 0.6003(2) 0.0189(5) Uani 1 1 d . . . . .
C8 C 0.8494(3) 0.7105(3) 0.6300(3) 0.0242(5) Uani 1 1 d . . . . .
H8A H 0.8020 0.7614 0.6980 0.029 Uiso 1 1 calc R U . . .
H8B H 0.9111 0.6186 0.6632 0.029 Uiso 1 1 calc R U . . .
C9 C 0.3792(3) 0.8812(3) 0.2751(3) 0.0284(6) Uani 1 1 d . . . . .
H9A H 0.2886 0.9107 0.3435 0.034 Uiso 1 1 calc R U . . .
H9B H 0.3307 0.8352 0.2300 0.034 Uiso 1 1 calc R U . . .
C10 C 0.4794(4) 1.0297(3) 0.1767(3) 0.0336(6) Uani 1 1 d . . . . .
H10A H 0.5613 1.0033 0.1021 0.040 Uiso 1 1 calc R U . . .
H10B H 0.4067 1.1088 0.1429 0.040 Uiso 1 1 calc R U . . .
C11 C 0.7826(3) 0.5609(3) 0.5019(3) 0.0202(5) Uani 1 1 d . . . . .
H11A H 0.8819 0.6168 0.4305 0.024 Uiso 1 1 calc R U . . .
H11B H 0.8136 0.4549 0.5473 0.024 Uiso 1 1 calc R U . . .

loop_
_atom_site_aniso_label
_atom_site_aniso_U_11
_atom_site_aniso_U_22
_atom_site_aniso_U_33
_atom_site_aniso_U_23
_atom_site_aniso_U_13
_atom_site_aniso_U_12
V1 0.0148(2) 0.0225(2) 0.0178(2) -0.00705(17) -0.00252(16) -0.00252(16)
V2 0.01204(19) 0.0192(2) 0.0183(2) -0.00821(17) -0.00484(16) 0.00098(15)
O1 0.0130(8) 0.0214(9) 0.0180(8) -0.0081(7) -0.0054(6) -0.0020(6)
O2 0.0152(8) 0.0242(9) 0.0193(9) -0.0081(7) -0.0069(7) -0.0032(7)
O3 0.0328(12) 0.0510(14) 0.0409(13) -0.0039(10) -0.0145(10) -0.0211(10)
O4 0.0156(8) 0.0232(9) 0.0208(9) -0.0056(7) -0.0062(7) 0.0027(7)
O5 0.0392(12) 0.0324(11) 0.0466(13) -0.0164(10) -0.0105(10) -0.0026(9)
O6 0.0215(9) 0.0340(11) 0.0307(10) -0.0157(9) -0.0091(8) 0.0079(8)
O7 0.0187(9) 0.0256(9) 0.0278(10) -0.0097(8) -0.0029(7) -0.0044(7)
O8 0.0198(9) 0.0279(10) 0.0298(10) -0.0109(8) -0.0027(8) -0.0010(7)
O9 0.0320(10) 0.0353(11) 0.0204(9) -0.0074(8) -0.0065(8) 0.0004(8)
N1 0.0172(10) 0.0205(10) 0.0220(11) -0.0079(9) -0.0059(8) -0.0011(8)
C1 0.0178(12) 0.0393(16) 0.0191(12) -0.0099(12) -0.0061(10) 0.0030(11)
C2 0.0230(14) 0.0489(19) 0.0328(16) -0.0179(14) -0.0029(12) 0.0060(13)
C3 0.0168(12) 0.0422(17) 0.0292(15) -0.0128(13) -0.0019(11) -0.0074(11)
C4 0.0198(12) 0.0310(14) 0.0185(12) -0.0029(11) -0.0056(10) -0.0080(10)
C5 0.0309(15) 0.0321(15) 0.0340(16) -0.0087(13) -0.0086(12) -0.0116(12)
C6 0.0195(12) 0.0270(13) 0.0217(13) -0.0082(11) -0.0109(10) -0.0011(10)
C7 0.0158(11) 0.0212(12) 0.0218(12) -0.0081(10) -0.0078(10) -0.0002(9)
C8 0.0197(12) 0.0298(14) 0.0268(14) -0.0106(11) -0.0101(11) -0.0043(10)
C9 0.0249(13) 0.0319(15) 0.0284(14) -0.0061(12) -0.0140(11) 0.0060(11)
C10 0.0368(16) 0.0304(15) 0.0288(15) -0.0067(12) -0.0104(13) 0.0057(12)
C11 0.0121(11) 0.0276(13) 0.0266(13) -0.0135(11) -0.0090(10) 0.0012(9)

loop_
_atom_type_symbol
_atom_type_description
_atom_type_scat_dispersion_real
_atom_type_scat_dispersion_imag
_atom_type_scat_source
C C 0.0033 0.0016 'International Tables Vol C Tables 4.2.6.8 and 6.1.1.4'
H H 0.0000 0.0000 'International Tables Vol C Tables 4.2.6.8 and 6.1.1.4'
N N 0.0061 0.0033 'International Tables Vol C Tables 4.2.6.8 and 6.1.1.4'
O O 0.0106 0.0060 'International Tables Vol C Tables 4.2.6.8 and 6.1.1.4'
V V 0.3005 0.5294 'International Tables Vol C Tables 4.2.6.8 and 6.1.1.4'

loop_
_geom_angle_atom_site_label_1
_geom_angle_atom_site_label_2
_geom_angle_atom_site_label_3
_geom_angle
_geom_angle_site_symmetry_1
_geom_angle_site_symmetry_3
_geom_angle_publ_flag
O9 V1 O2 98.68(9) . . ?
O9 V1 O4 100.09(10) . 2_666 ?
O2 V1 O4 89.01(8) . 2_666 ?
O9 V1 O7 103.35(10) . . ?
O2 V1 O7 157.93(8) . . ?
O4 V1 O7 85.86(9) 2_666 . ?
O9 V1 O8 97.60(10) . . ?
O2 V1 O8 91.57(9) . . ?
O4 V1 O8 162.00(8) 2_666 . ?
O7 V1 O8 86.89(9) . . ?
O9 V1 O1 169.21(8) . 2_666 ?
O2 V1 O1 71.32(7) . 2_666 ?
O4 V1 O1 76.21(8) 2_666 2_666 ?
O7 V1 O1 86.62(8) . 2_666 ?
O8 V1 O1 86.94(7) . 2_666 ?
O6 V2 O2 104.51(9) . . ?
O6 V2 O4 95.78(9) . . ?
O2 V2 O4 159.70(7) . . ?
O6 V2 O1 109.22(10) . 2_666 ?
O2 V2 O1 78.52(8) . 2_666 ?
O4 V2 O1 94.98(7) . 2_666 ?
O6 V2 N1 103.05(10) . . ?
O2 V2 N1 79.34(8) . . ?
O4 V2 N1 96.27(8) . . ?
O1 V2 N1 144.45(8) 2_666 . ?
O6 V2 O1 170.35(8) . . ?
O2 V2 O1 83.82(7) . . ?
O4 V2 O1 75.96(7) . . ?
O1 V2 O1 76.90(8) 2_666 . ?
N1 V2 O1 73.36(8) . . ?
C11 O1 V2 122.84(15) . 2_666 ?
C11 O1 V1 124.00(14) . 2_666 ?
V2 O1 V1 97.79(7) 2_666 2_666 ?
C11 O1 V2 110.02(14) . . ?
V2 O1 V2 103.10(8) 2_666 . ?
V1 O1 V2 93.91(7) 2_666 . ?
C6 O2 V2 116.97(14) . . ?
C6 O2 V1 123.61(15) . . ?
V2 O2 V1 110.52(8) . . ?
C8 O3 H3 110(3) . . ?
C9 O4 V1 121.99(16) . 2_666 ?
C9 O4 V2 124.07(15) . . ?
V1 O4 V2 113.91(9) 2_666 . ?
C10 O5 H5 109.5 . . ?
C4 O7 V1 127.40(17) . . ?
C1 O8 V1 125.43(18) . . ?
C7 N1 V2 102.69(15) . . ?
C7 N1 H1A 111.2 . . ?
V2 N1 H1A 111.2 . . ?
C7 N1 H1B 111.2 . . ?
V2 N1 H1B 111.2 . . ?
H1A N1 H1B 109.1 . . ?
O8 C1 C3 124.1(2) . . ?
O8 C1 C2 116.0(3) . . ?
C3 C1 C2 119.9(2) . . ?
C1 C2 H2A 109.5 . . ?
C1 C2 H2B 109.5 . . ?
H2A C2 H2B 109.5 . . ?
C1 C2 H2C 109.5 . . ?
H2A C2 H2C 109.5 . . ?
H2B C2 H2C 109.5 . . ?
C4 C3 C1 125.4(2) . . ?
C4 C3 H3A 117.3 . . ?
C1 C3 H3A 117.3 . . ?
O7 C4 C3 123.6(2) . . ?
O7 C4 C5 115.0(2) . . ?
C3 C4 C5 121.5(2) . . ?
C4 C5 H5A 109.5 . . ?
C4 C5 H5B 109.5 . . ?
H5A C5 H5B 109.5 . . ?
C4 C5 H5C 109.5 . . ?
H5A C5 H5C 109.5 . . ?
H5B C5 H5C 109.5 . . ?
O2 C6 C7 109.2(2) . . ?
O2 C6 H6A 109.8 . . ?
C7 C6 H6A 109.8 . . ?
O2 C6 H6B 109.8 . . ?
C7 C6 H6B 109.8 . . ?
H6A C6 H6B 108.3 . . ?
N1 C7 C8 113.2(2) . . ?
N1 C7 C6 105.37(19) . . ?
C8 C7 C6 109.7(2) . . ?
N1 C7 C11 106.8(2) . . ?
C8 C7 C11 110.4(2) . . ?
C6 C7 C11 111.3(2) . . ?
O3 C8 C7 109.6(2) . . ?
O3 C8 H8A 109.8 . . ?
C7 C8 H8A 109.8 . . ?
O3 C8 H8B 109.8 . . ?
C7 C8 H8B 109.8 . . ?
H8A C8 H8B 108.2 . . ?
O4 C9 C10 113.1(2) . . ?
O4 C9 H9A 109.0 . . ?
C10 C9 H9A 109.0 . . ?
O4 C9 H9B 109.0 . . ?
C10 C9 H9B 109.0 . . ?
H9A C9 H9B 107.8 . . ?
O5 C10 C9 111.3(2) . . ?
O5 C10 H10A 109.4 . . ?
C9 C10 H10A 109.4 . . ?
O5 C10 H10B 109.4 . . ?
C9 C10 H10B 109.4 . . ?
H10A C10 H10B 108.0 . . ?
O1 C11 C7 110.27(18) . . ?
O1 C11 H11A 109.6 . . ?
C7 C11 H11A 109.6 . . ?
O1 C11 H11B 109.6 . . ?
C7 C11 H11B 109.6 . . ?
H11A C11 H11B 108.1 . . ?

loop_
_geom_bond_atom_site_label_1
_geom_bond_atom_site_label_2
_geom_bond_distance
_geom_bond_site_symmetry_2
_geom_bond_publ_flag
V1 O9 1.591(2) . ?
V1 O2 1.998(2) . ?
V1 O4 2.005(2) 2_666 ?
V1 O7 2.012(2) . ?
V1 O8 2.013(2) . ?
V1 O1 2.301(2) 2_666 ?
V2 O6 1.6036(19) . ?
V2 O2 1.965(2) . ?
V2 O4 2.012(2) . ?
V2 O1 2.014(2) 2_666 ?
V2 N1 2.125(2) . ?
V2 O1 2.307(2) . ?
O1 C11 1.432(3) . ?
O1 V2 2.014(2) 2_666 ?
O1 V1 2.301(2) 2_666 ?
O2 C6 1.418(3) . ?
O3 C8 1.405(3) . ?
O3 H3 0.78(4) . ?
O4 C9 1.431(3) . ?
O4 V1 2.0054(19) 2_666 ?
O5 C10 1.418(4) . ?
O5 H5 0.8200 . ?
O7 C4 1.292(3) . ?
O8 C1 1.277(3) . ?
N1 C7 1.487(3) . ?
N1 H1A 0.8900 . ?
N1 H1B 0.8900 . ?
C1 C3 1.398(4) . ?
C1 C2 1.504(4) . ?
C2 H2A 0.9600 . ?
C2 H2B 0.9600 . ?
C2 H2C 0.9600 . ?
C3 C4 1.378(4) . ?
C3 H3A 0.9300 . ?
C4 C5 1.501(4) . ?
C5 H5A 0.9600 . ?
C5 H5B 0.9600 . ?
C5 H5C 0.9600 . ?
C6 C7 1.533(3) . ?
C6 H6A 0.9700 . ?
C6 H6B 0.9700 . ?
C7 C8 1.524(3) . ?
C7 C11 1.537(3) . ?
C8 H8A 0.9700 . ?
C8 H8B 0.9700 . ?
C9 C10 1.498(4) . ?
C9 H9A 0.9700 . ?
C9 H9B 0.9700 . ?
C10 H10A 0.9700 . ?
C10 H10B 0.9700 . ?
C11 H11A 0.9700 . ?
C11 H11B 0.9700 . ?

loop_
_geom_hbond_atom_site_label_D
_geom_hbond_atom_site_label_H
_geom_hbond_atom_site_label_A
_geom_hbond_distance_DH
_geom_hbond_distance_HA
_geom_hbond_distance_DA
_geom_hbond_angle_DHA
_geom_hbond_site_symmetry_A
O3 H3 O6 0.78(4) 2.21(4) 2.943(3) 156(4) 1_655
N1 H1A O7 0.89 2.32 3.087(3) 144.7 2_666
N1 H1B O5 0.89 2.09 2.921(3) 154.4 2_676
C5 H5A O3 0.96 2.60 3.440(4) 146.4 2_666
C5 H5B O9 0.96 2.48 3.410(4) 161.8 2_557
C9 H9A O6 0.97 2.42 3.004(4) 118.3 .
C10 H10A O9 0.97 2.39 3.100(4) 129.9 2_666

loop_
_geom_torsion_atom_site_label_1
_geom_torsion_atom_site_label_2
_geom_torsion_atom_site_label_3
_geom_torsion_atom_site_label_4
_geom_torsion
_geom_torsion_site_symmetry_1
_geom_torsion_site_symmetry_2
_geom_torsion_site_symmetry_3
_geom_torsion_site_symmetry_4
_geom_torsion_publ_flag
V1 O8 C1 C3 -24.2(4) . . . . ?
V1 O8 C1 C2 155.39(19) . . . . ?
O8 C1 C3 C4 0.5(5) . . . . ?
C2 C1 C3 C4 -179.0(3) . . . . ?
V1 O7 C4 C3 9.0(4) . . . . ?
V1 O7 C4 C5 -172.14(17) . . . . ?
C1 C3 C4 O7 7.7(5) . . . . ?
C1 C3 C4 C5 -171.1(3) . . . . ?
V2 O2 C6 C7 -11.6(2) . . . . ?
V1 O2 C6 C7 132.54(17) . . . . ?
V2 N1 C7 C8 -173.27(16) . . . . ?
V2 N1 C7 C6 -53.46(19) . . . . ?
V2 N1 C7 C11 65.04(18) . . . . ?
O2 C6 C7 N1 44.3(2) . . . . ?
O2 C6 C7 C8 166.4(2) . . . . ?
O2 C6 C7 C11 -71.1(2) . . . . ?
N1 C7 C8 O3 -55.2(3) . . . . ?
C6 C7 C8 O3 -172.6(2) . . . . ?
C11 C7 C8 O3 64.4(3) . . . . ?
V1 O4 C9 C10 -54.5(3) 2_666 . . . ?
V2 O4 C9 C10 123.3(2) . . . . ?
O4 C9 C10 O5 -55.0(3) . . . . ?
V2 O1 C11 C7 -121.54(18) 2_666 . . . ?
V1 O1 C11 C7 109.41(19) 2_666 . . . ?
V2 O1 C11 C7 -0.1(2) . . . . ?
N1 C7 C11 O1 -41.5(2) . . . . ?
C8 C7 C11 O1 -164.9(2) . . . . ?
C6 C7 C11 O1 73.0(3) . . . . ?
